data_7712179
loop_
_publ_author_name
'Dionisi, Erica M.'
'Binder, Justin F.'
'LaFortune, James H. W.'
'Macdonald, Charles L. B.'

_publ_section_title
;
 A remarkably stable acyclic phosphamethine cyanine dye.
;
_journal_issue 8
_journal_name_full 'Dalton transactions (Cambridge, England : 2003)'
_journal_page_first 2448
_journal_page_last 2454
_journal_paper_doi 10.1039/d2dt04085a
_journal_volume 52
_journal_year 2023
_chemical_formula_moiety 'C7 H7 N4, C F3 O3 S'
_chemical_formula_sum 'C8 H7 F3 N4 O3 S'
_chemical_formula_weight 296.24
_space_group_crystal_system monoclinic
_space_group_IT_number 14
_space_group_name_Hall '-P 2yn'
_space_group_name_H-M_alt 'P 1 21/n 1'
_atom_sites_solution_hydrogens geom
_atom_sites_solution_primary dual
_audit_creation_date 2017-12-09
_audit_creation_method
;
Olex2 1.2
(compiled 2017.08.10 svn.r3458 for OlexSys, GUI svn.r5381)
;
_audit_update_record
;
2022-12-13 deposited with the CCDC.	2023-01-24 downloaded from the CCDC.
;
_cell_angle_alpha 90
_cell_angle_beta 104.304(4)
_cell_angle_gamma 90
_cell_formula_units_Z 4
_cell_length_a 8.8689(10)
_cell_length_b 8.0859(10)
_cell_length_c 16.865(2)
_cell_measurement_reflns_used 3506
_cell_measurement_temperature 170.0
_cell_measurement_theta_max 24.968
_cell_measurement_theta_min 2.938
_cell_volume 1171.9(2)
_computing_cell_refinement 'SAINT v8.37A (Bruker, 2015)'
_computing_data_reduction 'SAINT v8.37A (Bruker, 2015)'
_computing_molecular_graphics 'Olex2 (Dolomanov et al., 2009)'
_computing_publication_material 'Olex2 (Dolomanov et al., 2009)'
_computing_structure_refinement 'ShelXL (Sheldrick, 2015)'
_computing_structure_solution 'ShelXT (Sheldrick, 2015)'
_diffrn_ambient_temperature 170.0
_diffrn_measured_fraction_theta_full 0.999
_diffrn_measured_fraction_theta_max 0.999
_diffrn_measurement_device_type 'Bruker APEX-II Photon 100'
_diffrn_measurement_method '\f and \w scans'
_diffrn_radiation_type MoK\a
_diffrn_radiation_wavelength 0.71073
_diffrn_reflns_av_R_equivalents 0.1434
_diffrn_reflns_av_unetI/netI 0.0487
_diffrn_reflns_Laue_measured_fraction_full 0.999
_diffrn_reflns_Laue_measured_fraction_max 0.999
_diffrn_reflns_limit_h_max 10
_diffrn_reflns_limit_h_min -10
_diffrn_reflns_limit_k_max 9
_diffrn_reflns_limit_k_min -9
_diffrn_reflns_limit_l_max 20
_diffrn_reflns_limit_l_min -20
_diffrn_reflns_number 28762
_diffrn_reflns_point_group_measured_fraction_full 0.999
_diffrn_reflns_point_group_measured_fraction_max 0.999
_diffrn_reflns_theta_full 25.076
_diffrn_reflns_theta_max 25.076
_diffrn_reflns_theta_min 2.938
_diffrn_standards_number 0
_exptl_absorpt_coefficient_mu 0.327
_exptl_absorpt_correction_T_max 0.7452
_exptl_absorpt_correction_T_min 0.6335
_exptl_absorpt_correction_type multi-scan
_exptl_absorpt_process_details
;
'SADABS-2016/2 (Bruker,2016/2) was used for absorption correction.
 wR2(int) was 0.0848 before and 0.0749 after correction. 
The Ratio of minimum to maximum transmission is 0.8501. 
The \l/2 correction factor is Not present.'
;
_exptl_crystal_colour colourless
_exptl_crystal_density_diffrn 1.679
_exptl_crystal_description plate
_exptl_crystal_F_000 600
_exptl_crystal_size_max 0.18
_exptl_crystal_size_mid 0.053
_exptl_crystal_size_min 0.02
_refine_diff_density_max 0.261
_refine_diff_density_min -0.419
_refine_diff_density_rms 0.066
_refine_ls_extinction_method none
_refine_ls_goodness_of_fit_ref 1.060
_refine_ls_hydrogen_treatment constr
_refine_ls_matrix_type full
_refine_ls_number_parameters 174
_refine_ls_number_reflns 2086
_refine_ls_number_restraints 0
_refine_ls_restrained_S_all 1.060
_refine_ls_R_factor_all 0.0748
_refine_ls_R_factor_gt 0.0443
_refine_ls_shift/su_max 0.000
_refine_ls_shift/su_mean 0.000
_refine_ls_structure_factor_coef Fsqd
_refine_ls_weighting_details 'w=1/[\s^2^(Fo^2^)+(0.0417P)^2^+0.7455P] where P=(Fo^2^+2Fc^2^)/3'
_refine_ls_weighting_scheme calc
_refine_ls_wR_factor_gt 0.0888
_refine_ls_wR_factor_ref 0.0992
_reflns_Friedel_coverage 0.000
_reflns_number_gt 1503
_reflns_number_total 2086
_reflns_threshold_expression 'I > 2\s(I)'
_cod_data_source_file d2dt04085a2.cif
_cod_data_source_block ed6
_cod_depositor_comments 'Adding full bibliography for 7712178--7712180.cif.'
_cod_original_cell_volume 1171.9(3)
_cod_database_code 7712179
_shelx_shelxl_version_number 2017/1
_shelx_space_group_comment
;
The symmetry employed for this shelxl refinement is uniquely defined
by the following loop, which should always be used as a source of
symmetry information in preference to the above space-group names.
They are only intended as comments.
;
_shelx_estimated_absorpt_t_max 0.993
_shelx_estimated_absorpt_t_min 0.943
_olex2_refinement_description
;
1. Fixed Uiso
 At 1.2 times of:
  All C(H) groups
 At 1.5 times of:
  All C(H,H,H) groups
2.a Aromatic/amide H refined with riding coordinates:
 C1(H1)
2.b Idealised Me refined as rotating group:
 C21(H21A,H21B,H21C), C51(H51A,H51B,H51C)
;
_olex2_submission_special_instructions 'No special instructions were received'

loop_
_space_group_symop_operation_xyz
'x, y, z'
'-x+1/2, y+1/2, -z+1/2'
'-x, -y, -z'
'x-1/2, -y-1/2, z-1/2'

loop_
_atom_site_label
_atom_site_type_symbol
_atom_site_fract_x
_atom_site_fract_y
_atom_site_fract_z
_atom_site_U_iso_or_equiv
_atom_site_adp_type
_atom_site_occupancy
_atom_site_site_symmetry_order
_atom_site_calc_flag
_atom_site_refinement_flags_posn
_atom_site_refinement_flags_adp
_atom_site_refinement_flags_occupancy
_atom_site_disorder_assembly
_atom_site_disorder_group
S1 S 0.46350(8) 0.23889(9) 0.61555(4) 0.0216(2) Uani 1 1 d . . . . .
F2 F 0.19662(19) 0.3771(2) 0.54484(11) 0.0383(5) Uani 1 1 d . . . . .
F3 F 0.2543(2) 0.1666(2) 0.48090(12) 0.0400(5) Uani 1 1 d . . . . .
F1 F 0.3685(2) 0.3969(2) 0.47572(12) 0.0435(5) Uani 1 1 d . . . . .
O2 O 0.5700(2) 0.1446(3) 0.58092(13) 0.0274(5) Uani 1 1 d . . . . .
O1 O 0.5219(2) 0.3936(3) 0.65147(13) 0.0331(6) Uani 1 1 d . . . . .
O3 O 0.3779(3) 0.1418(3) 0.66040(14) 0.0386(6) Uani 1 1 d . . . . .
N2 N 0.2689(2) 0.7572(3) 0.59047(13) 0.0168(5) Uani 1 1 d . . . . .
N5 N 0.4903(2) 0.7563(3) 0.68074(14) 0.0181(5) Uani 1 1 d . . . . .
C4 C 0.3867(3) 0.6731(3) 0.71432(17) 0.0179(6) Uani 1 1 d . . . . .
N41 N 0.4719(3) 0.5206(4) 0.85168(16) 0.0371(7) Uani 1 1 d . . . . .
N31 N -0.0132(3) 0.5325(4) 0.65550(16) 0.0384(7) Uani 1 1 d . . . . .
C3 C 0.2469(3) 0.6746(3) 0.65795(16) 0.0170(6) Uani 1 1 d . . . . .
C1 C 0.4161(3) 0.8066(3) 0.60652(17) 0.0183(6) Uani 1 1 d . . . . .
H1 H 0.461271 0.868459 0.570395 0.022 Uiso 1 1 calc R . . . .
C31 C 0.1020(3) 0.5975(4) 0.65862(17) 0.0233(7) Uani 1 1 d . . . . .
C6 C 0.3142(3) 0.2986(4) 0.52488(19) 0.0239(7) Uani 1 1 d . . . . .
C41 C 0.4318(3) 0.5908(4) 0.79105(19) 0.0242(7) Uani 1 1 d . . . . .
C21 C 0.1512(3) 0.7868(4) 0.51348(17) 0.0232(7) Uani 1 1 d . . . . .
H21A H 0.106265 0.681021 0.490851 0.035 Uiso 1 1 calc GR . . . .
H21B H 0.200065 0.841103 0.474248 0.035 Uiso 1 1 calc GR . . . .
H21C H 0.068829 0.857912 0.524035 0.035 Uiso 1 1 calc GR . . . .
C51 C 0.6570(3) 0.7800(4) 0.71837(18) 0.0267(7) Uani 1 1 d . . . . .
H51A H 0.671460 0.813209 0.775643 0.040 Uiso 1 1 calc GR . . . .
H51B H 0.698078 0.866390 0.688711 0.040 Uiso 1 1 calc GR . . . .
H51C H 0.712700 0.676218 0.715818 0.040 Uiso 1 1 calc GR . . . .

loop_
_atom_site_aniso_label
_atom_site_aniso_U_11
_atom_site_aniso_U_22
_atom_site_aniso_U_33
_atom_site_aniso_U_23
_atom_site_aniso_U_13
_atom_site_aniso_U_12
S1 0.0217(4) 0.0215(4) 0.0211(4) -0.0014(3) 0.0046(3) 0.0011(3)
F2 0.0219(9) 0.0444(12) 0.0443(12) -0.0125(9) 0.0001(8) 0.0088(8)
F3 0.0364(10) 0.0370(11) 0.0391(12) -0.0186(9) -0.0046(9) -0.0050(9)
F1 0.0365(11) 0.0543(13) 0.0355(11) 0.0203(10) 0.0012(9) -0.0059(9)
O2 0.0247(11) 0.0282(13) 0.0302(12) -0.0028(10) 0.0083(9) 0.0038(9)
O1 0.0304(12) 0.0263(12) 0.0350(13) -0.0109(10) -0.0062(10) 0.0023(10)
O3 0.0448(14) 0.0422(15) 0.0337(14) 0.0066(11) 0.0192(11) -0.0006(11)
N2 0.0151(11) 0.0201(12) 0.0139(12) 0.0005(11) 0.0015(9) 0.0008(10)
N5 0.0171(11) 0.0173(12) 0.0186(12) -0.0024(11) 0.0019(9) 0.0000(10)
C4 0.0190(14) 0.0172(14) 0.0167(15) -0.0010(12) 0.0025(12) -0.0001(12)
N41 0.0364(16) 0.0469(18) 0.0238(16) 0.0080(15) -0.0009(13) -0.0040(14)
N31 0.0301(15) 0.057(2) 0.0289(17) 0.0018(14) 0.0082(13) -0.0154(15)
C3 0.0162(13) 0.0187(14) 0.0158(15) -0.0015(12) 0.0034(12) -0.0004(12)
C1 0.0194(14) 0.0169(14) 0.0194(16) 0.0010(12) 0.0062(12) -0.0008(11)
C31 0.0268(17) 0.0288(17) 0.0137(15) -0.0005(13) 0.0038(13) -0.0016(14)
C6 0.0200(15) 0.0222(17) 0.0283(17) -0.0056(14) 0.0038(13) -0.0031(12)
C41 0.0203(15) 0.0278(17) 0.0230(18) -0.0016(15) 0.0025(13) -0.0022(13)
C21 0.0193(14) 0.0323(18) 0.0144(14) 0.0033(13) -0.0027(12) 0.0009(13)
C51 0.0148(14) 0.036(2) 0.0250(17) -0.0027(14) -0.0030(12) -0.0030(13)

loop_
_atom_type_symbol
_atom_type_description
_atom_type_scat_dispersion_real
_atom_type_scat_dispersion_imag
_atom_type_scat_source
C C 0.0033 0.0016 'International Tables Vol C Tables 4.2.6.8 and 6.1.1.4'
H H 0.0000 0.0000 'International Tables Vol C Tables 4.2.6.8 and 6.1.1.4'
F F 0.0171 0.0103 'International Tables Vol C Tables 4.2.6.8 and 6.1.1.4'
N N 0.0061 0.0033 'International Tables Vol C Tables 4.2.6.8 and 6.1.1.4'
O O 0.0106 0.0060 'International Tables Vol C Tables 4.2.6.8 and 6.1.1.4'
S S 0.1246 0.1234 'International Tables Vol C Tables 4.2.6.8 and 6.1.1.4'

loop_
_geom_angle_atom_site_label_1
_geom_angle_atom_site_label_2
_geom_angle_atom_site_label_3
_geom_angle
_geom_angle_site_symmetry_1
_geom_angle_site_symmetry_3
_geom_angle_publ_flag
O2 S1 C6 102.28(13) . . ?
O1 S1 O2 115.37(13) . . ?
O1 S1 O3 116.09(14) . . ?
O1 S1 C6 103.63(13) . . ?
O3 S1 O2 114.15(13) . . ?
O3 S1 C6 102.61(14) . . ?
C3 N2 C21 126.6(2) . . ?
C1 N2 C3 108.1(2) . . ?
C1 N2 C21 125.3(2) . . ?
C4 N5 C51 126.3(2) . . ?
C1 N5 C4 108.3(2) . . ?
C1 N5 C51 125.4(2) . . ?
N5 C4 C41 122.7(2) . . ?
C3 C4 N5 107.1(2) . . ?
C3 C4 C41 129.9(3) . . ?
N2 C3 C31 122.0(2) . . ?
C4 C3 N2 106.9(2) . . ?
C4 C3 C31 130.9(3) . . ?
N2 C1 H1 125.3 . . ?
N5 C1 N2 109.5(2) . . ?
N5 C1 H1 125.3 . . ?
N31 C31 C3 176.5(3) . . ?
F2 C6 S1 111.4(2) . . ?
F2 C6 F3 107.0(2) . . ?
F3 C6 S1 111.2(2) . . ?
F1 C6 S1 112.56(19) . . ?
F1 C6 F2 107.5(2) . . ?
F1 C6 F3 106.8(2) . . ?
N41 C41 C4 177.3(3) . . ?
N2 C21 H21A 109.5 . . ?
N2 C21 H21B 109.5 . . ?
N2 C21 H21C 109.5 . . ?
H21A C21 H21B 109.5 . . ?
H21A C21 H21C 109.5 . . ?
H21B C21 H21C 109.5 . . ?
N5 C51 H51A 109.5 . . ?
N5 C51 H51B 109.5 . . ?
N5 C51 H51C 109.5 . . ?
H51A C51 H51B 109.5 . . ?
H51A C51 H51C 109.5 . . ?
H51B C51 H51C 109.5 . . ?

loop_
_geom_bond_atom_site_label_1
_geom_bond_atom_site_label_2
_geom_bond_distance
_geom_bond_site_symmetry_2
_geom_bond_publ_flag
S1 O2 1.445(2) . ?
S1 O1 1.430(2) . ?
S1 O3 1.432(2) . ?
S1 C6 1.823(3) . ?
F2 C6 1.333(3) . ?
F3 C6 1.333(3) . ?
F1 C6 1.322(3) . ?
N2 C3 1.374(3) . ?
N2 C1 1.328(3) . ?
N2 C21 1.471(3) . ?
N5 C4 1.369(3) . ?
N5 C1 1.326(4) . ?
N5 C51 1.471(3) . ?
C4 C3 1.363(4) . ?
C4 C41 1.422(4) . ?
N41 C41 1.147(4) . ?
N31 C31 1.139(4) . ?
C3 C31 1.431(4) . ?
C1 H1 0.9500 . ?
C21 H21A 0.9800 . ?
C21 H21B 0.9800 . ?
C21 H21C 0.9800 . ?
C51 H51A 0.9800 . ?
C51 H51B 0.9800 . ?
C51 H51C 0.9800 . ?
